data_2312549
loop_
_publ_author_name
'Bockmair, Valentin'
'Hoch, Constantin'
'Schusterbauer, Irina'
'Kornath, Andreas J.'

_publ_section_title
;
 Na[GeF<sub>5</sub>]&#xb7;2HF: the first quarternary phase in the
 H-Na-Ge-F system.
;
_journal_coeditor_code YD3042
_journal_issue 8
_journal_name_full 'Acta crystallographica. Section C, Structural chemistry'
_journal_paper_doi 10.1107/S2053229624006338
_journal_volume 80
_journal_year 2024
_chemical_formula_iupac 'Na [Ge F5], 2H F'
_chemical_formula_moiety 'Na Ge F5, 2(H F)'
_chemical_formula_sum 'F7 Ge H2 Na'
_chemical_formula_weight 230.60
_chemical_name_common
;
Sodium fluorogermanate dihydrogenfluoride
;
_chemical_name_systematic
;
Sodium <i>trans</i>-pentafluorogermanate(IV) bis(hydrogen fluoride)
;
_space_group_crystal_system orthorhombic
_space_group_IT_number 29
_space_group_name_Hall 'P 2c -2ac'
_space_group_name_H-M_alt 'P c a 21'
_atom_sites_solution_hydrogens difmap
_atom_sites_solution_primary direct
_atom_sites_solution_secondary difmap
_cell_angle_alpha 90
_cell_angle_beta 90
_cell_angle_gamma 90
_cell_formula_units_Z 8
_cell_length_a 12.3786(3)
_cell_length_b 7.2189(2)
_cell_length_c 11.4969(3)
_cell_measurement_reflns_used 7284
_cell_measurement_temperature 117(2)
_cell_measurement_theta_max 32.3330
_cell_measurement_theta_min 2.4190
_cell_volume 1027.36(5)
_computing_cell_refinement
;
CrysAlis PRO (Rigaku OD, 2020)
;
_computing_data_collection
;
CrysAlis PRO (Rigaku OD, 2020)
;
_computing_data_reduction
;
CrysAlis PRO (Rigaku OD, 2020)
;
_computing_molecular_graphics
;
ORTEP-3 for Windows (Farrugia, 2012)
;
_computing_publication_material
;
PLATON (Spek, 2020)
;
_computing_structure_refinement
;
SHELXL2018 (Sheldrick, 2015<i>b</i>)
;
_computing_structure_solution
;
SHELXT (Sheldrick, 2015<i>a</i>)
;
_diffrn_ambient_temperature 117(2)
_diffrn_detector 'CCD plate'
_diffrn_detector_area_resol_mean 15.9809
_diffrn_measured_fraction_theta_full 0.998
_diffrn_measured_fraction_theta_max 0.999
_diffrn_measurement_device 'CCD camera on \k-goniostat'
_diffrn_measurement_device_type 'Rigaku Xcalibur Sapphire3'
_diffrn_measurement_method '\w scans'
_diffrn_radiation_monochromator graphite
_diffrn_radiation_source 'Enhance (Mo) X-ray Source'
_diffrn_radiation_type 'Mo K\a'
_diffrn_radiation_wavelength 0.71073
_diffrn_reflns_av_R_equivalents 0.0199
_diffrn_reflns_av_unetI/netI 0.0133
_diffrn_reflns_limit_h_max 17
_diffrn_reflns_limit_h_min -17
_diffrn_reflns_limit_k_max 10
_diffrn_reflns_limit_k_min -10
_diffrn_reflns_limit_l_max 16
_diffrn_reflns_limit_l_min -16
_diffrn_reflns_number 19491
_diffrn_reflns_theta_full 25.242
_diffrn_reflns_theta_max 30.502
_diffrn_reflns_theta_min 3.292
_diffrn_source_current 40
_diffrn_source_voltage 50
_exptl_absorpt_coefficient_mu 6.119
_exptl_absorpt_correction_T_max 1.00000
_exptl_absorpt_correction_T_min 0.56553
_exptl_absorpt_correction_type multi-scan
_exptl_absorpt_process_details
;
(CrysAlis PRO; Rigaku OD, 2020)
;
_exptl_crystal_colour colorless
_exptl_crystal_density_diffrn 2.982
_exptl_crystal_density_method 'not measured'
_exptl_crystal_description block
_exptl_crystal_F_000 864
_exptl_crystal_size_max 0.388
_exptl_crystal_size_mid 0.270
_exptl_crystal_size_min 0.196
_refine_diff_density_max 0.345
_refine_diff_density_min -0.415
_refine_ls_abs_structure_details
;
Refined as an inversion twin
;
_refine_ls_abs_structure_Flack 0.482(13)
_refine_ls_extinction_method none
_refine_ls_goodness_of_fit_ref 1.063
_refine_ls_hydrogen_treatment refall
_refine_ls_matrix_type full
_refine_ls_number_parameters 180
_refine_ls_number_reflns 3147
_refine_ls_number_restraints 1
_refine_ls_restrained_S_all 1.063
_refine_ls_R_factor_all 0.0180
_refine_ls_R_factor_gt 0.0158
_refine_ls_shift/su_max 0.001
_refine_ls_shift/su_mean 0.000
_refine_ls_structure_factor_coef Fsqd
_refine_ls_weighting_details 'w=1/[\s^2^(Fo^2^)+(0.0210P)^2^+0.1191P] where P=(Fo^2^+2Fc^2^)/3'
_refine_ls_weighting_scheme calc
_refine_ls_wR_factor_gt 0.0401
_refine_ls_wR_factor_ref 0.0412
_reflns_number_gt 2948
_reflns_number_total 3147
_reflns_threshold_expression 'I > 2\s(I)'
_cod_data_source_file yd3042.cif
_cod_data_source_block I
_cod_original_formula_sum 'F7 H2 Ge Na'
_cod_database_code 2312549
_shelx_space_group_comment
;
The symmetry employed for this shelxl refinement is uniquely defined
by the following loop, which should always be used as a source of
symmetry information in preference to the above space-group names.
They are only intended as comments.
;
_shelx_estimated_absorpt_t_min 0.200
_shelx_estimated_absorpt_t_max 0.380

loop_
_space_group_symop_operation_xyz
'x, y, z'
'-x, -y, z+1/2'
'x+1/2, -y, z'
'-x+1/2, y, z+1/2'

loop_
_atom_site_type_symbol
_atom_site_label
_atom_site_fract_x
_atom_site_fract_y
_atom_site_fract_z
_atom_site_U_iso_or_equiv
_atom_site_adp_type
_atom_site_calc_flag
_atom_site_occupancy
_atom_site_disorder_assembly
_atom_site_disorder_group
Ge Ge2 0.55613(2) 0.75939(3) 0.49576(2) 0.00657(7) Uani d 1 . .
Ge Ge1 0.55679(2) 0.25939(3) 0.50121(2) 0.00684(7) Uani d 1 . .
Na Na1 0.70406(10) 0.23808(15) 0.79934(17) 0.0128(3) Uani d 1 . .
Na Na2 0.70770(11) 0.74018(16) 0.20626(17) 0.0137(3) Uani d 1 . .
F F13 0.69103(15) 0.4287(3) 0.1429(2) 0.0171(4) Uani d 1 . .
F F4 0.41887(15) 0.2182(2) 0.5324(2) 0.0141(4) Uani d 1 . .
F F3 0.59190(16) 0.2076(2) 0.64417(18) 0.0131(4) Uani d 1 . .
F F8 0.51440(13) 0.8257(2) 0.63655(17) 0.0127(3) Uani d 1 . .
F F2 0.69427(13) 0.3009(2) 0.4672(2) 0.0139(4) Uani d 1 . .
F F14 0.66327(16) 1.0544(3) 0.2028(2) 0.0191(4) Uani d 1 . .
F F1 0.57251(14) 0.01177(19) 0.4549(2) 0.0129(3) Uani d 1 . .
F F6 0.53956(13) 0.5083(2) 0.5426(2) 0.0139(4) Uani d 1 . .
F F5 0.52321(14) 0.3129(2) 0.35719(18) 0.0134(3) Uani d 1 . .
F F12 0.65158(16) 0.5488(2) 0.7918(2) 0.0203(4) Uani d 1 . .
F F9 0.59674(15) 0.6946(2) 0.35709(18) 0.0144(4) Uani d 1 . .
F F7 0.69007(15) 0.7564(2) 0.5446(2) 0.0146(4) Uani d 1 . .
F F10 0.42153(16) 0.7636(2) 0.4507(2) 0.0162(4) Uani d 1 . .
F F11 0.69129(15) -0.0757(3) 0.8549(2) 0.0175(4) Uani d 1 . .
H H4 0.605(3) 1.090(4) 0.188(3) 0.004(7) Uiso d 1 . .
H H1 0.679(3) -0.106(5) 0.905(4) 0.020(11) Uiso d 1 . .
H H3 0.734(6) 0.442(8) 0.110(8) 0.13(3) Uiso d 1 . .
H H2 0.583(7) 0.506(10) 0.770(8) 0.21(4) Uiso d 1 . .

loop_
_atom_site_aniso_label
_atom_site_aniso_U_11
_atom_site_aniso_U_22
_atom_site_aniso_U_33
_atom_site_aniso_U_12
_atom_site_aniso_U_13
_atom_site_aniso_U_23
Ge2 0.00698(14) 0.00612(12) 0.00660(16) 0.00019(7) 0.00006(14) -0.00005(16)
Ge1 0.00725(14) 0.00598(13) 0.00729(17) -0.00031(7) -0.00050(14) 0.00057(16)
Na1 0.0139(6) 0.0141(6) 0.0103(7) 0.0012(4) -0.0011(5) -0.0012(5)
Na2 0.0174(7) 0.0117(6) 0.0121(7) 0.0009(4) 0.0031(6) 0.0005(5)
F13 0.0172(10) 0.0166(10) 0.0176(12) -0.0017(7) 0.0004(7) -0.0020(9)
F4 0.0094(8) 0.0169(7) 0.0161(9) -0.0027(6) 0.0017(7) 0.0002(7)
F3 0.0170(9) 0.0134(8) 0.0089(9) -0.0021(7) -0.0029(7) 0.0010(7)
F8 0.0176(9) 0.0121(8) 0.0086(8) 0.0018(7) 0.0032(7) -0.0008(7)
F2 0.0107(8) 0.0171(8) 0.0139(9) -0.0006(6) 0.0025(6) -0.0008(8)
F14 0.0166(9) 0.0137(8) 0.0270(11) 0.0032(7) -0.0108(8) -0.0003(8)
F1 0.0215(8) 0.0059(7) 0.0112(8) 0.0000(5) 0.0009(8) 0.0009(6)
F6 0.0214(9) 0.0062(7) 0.0141(9) 0.0010(5) 0.0044(8) 0.0006(6)
F5 0.0167(9) 0.0139(8) 0.0095(8) -0.0003(7) -0.0020(7) 0.0021(7)
F12 0.0201(10) 0.0148(8) 0.0260(11) 0.0020(7) 0.0083(8) -0.0016(9)
F9 0.0222(10) 0.0124(7) 0.0086(9) -0.0019(7) 0.0038(7) -0.0023(7)
F7 0.0077(8) 0.0201(9) 0.0160(9) 0.0002(5) -0.0025(6) 0.0019(7)
F10 0.0098(8) 0.0188(8) 0.0199(9) 0.0005(6) -0.0046(7) 0.0006(8)
F11 0.0227(10) 0.0147(9) 0.0150(12) 0.0000(7) 0.0058(7) 0.0041(9)

loop_
_atom_type_symbol
_atom_type_description
_atom_type_scat_dispersion_real
_atom_type_scat_dispersion_imag
_atom_type_scat_source
F F 0.0171 0.0103 'International Tables Vol C Tables 4.2.6.8 and 6.1.1.4'
Ge Ge 0.1547 1.8001 'International Tables Vol C Tables 4.2.6.8 and 6.1.1.4'
Na Na 0.0362 0.0249 'International Tables Vol C Tables 4.2.6.8 and 6.1.1.4'
H H 0.0000 0.0000 'International Tables Vol C Tables 4.2.6.8 and 6.1.1.4'

loop_
_geom_angle_atom_site_label_1
_geom_angle_atom_site_label_2
_geom_angle_atom_site_label_3
_geom_angle_site_symmetry_1
_geom_angle_site_symmetry_3
_geom_angle
_geom_angle_publ_flag
F9 Ge2 F10 . . 90.48(11) ?
F9 Ge2 F7 . . 90.97(11) ?
F10 Ge2 F7 . . 178.54(14) ?
F9 Ge2 F8 . . 179.78(10) ?
F10 Ge2 F8 . . 89.32(10) ?
F7 Ge2 F8 . . 89.22(11) ?
F9 Ge2 F1 . 1_565 90.03(10) ?
F10 Ge2 F1 . 1_565 90.66(8) ?
F7 Ge2 F1 . 1_565 89.42(8) ?
F8 Ge2 F1 . 1_565 89.86(9) ?
F9 Ge2 F6 . . 91.98(9) ?
F10 Ge2 F6 . . 89.88(8) ?
F7 Ge2 F6 . . 89.98(8) ?
F8 Ge2 F6 . . 88.12(10) ?
F1 Ge2 F6 1_565 . 177.91(14) ?
F3 Ge1 F5 . . 179.21(10) ?
F3 Ge1 F4 . . 90.76(10) ?
F5 Ge1 F4 . . 89.99(9) ?
F3 Ge1 F2 . . 90.30(10) ?
F5 Ge1 F2 . . 88.95(10) ?
F4 Ge1 F2 . . 178.92(13) ?
F3 Ge1 F6 . . 89.68(10) ?
F5 Ge1 F6 . . 90.09(9) ?
F4 Ge1 F6 . . 90.00(8) ?
F2 Ge1 F6 . . 90.19(8) ?
F3 Ge1 F1 . . 92.14(9) ?
F5 Ge1 F1 . . 88.09(10) ?
F4 Ge1 F1 . . 89.85(8) ?
F2 Ge1 F1 . . 89.93(8) ?
F6 Ge1 F1 . . 178.17(14) ?
F3 Na1 F10 . 2_665 100.25(9) ?
F3 Na1 F12 . . 83.91(9) ?
F10 Na1 F12 2_665 . 81.23(8) ?
F3 Na1 F2 . 4_655 172.69(8) ?
F10 Na1 F2 2_665 4_655 75.25(9) ?
F12 Na1 F2 . 4_655 89.66(9) ?
F3 Na1 F11 . . 94.53(8) ?
F10 Na1 F11 2_665 . 75.41(8) ?
F12 Na1 F11 . . 155.94(10) ?
F2 Na1 F11 4_655 . 89.92(9) ?
F3 Na1 F14 . 4_645 90.09(9) ?
F10 Na1 F14 2_665 4_645 143.40(9) ?
F12 Na1 F14 . 4_645 135.07(11) ?
F2 Na1 F14 4_655 4_645 96.93(8) ?
F11 Na1 F14 . 4_645 68.79(8) ?
F3 Na1 F13 . 4_655 79.28(8) ?
F10 Na1 F13 2_665 4_655 148.00(8) ?
F12 Na1 F13 . 4_655 66.85(8) ?
F2 Na1 F13 4_655 4_655 101.40(8) ?
F11 Na1 F13 . 4_655 136.57(10) ?
F14 Na1 F13 4_645 4_655 68.28(8) ?
F3 Na1 Na2 . 4_645 82.34(6) ?
F10 Na1 Na2 2_665 4_645 112.69(6) ?
F12 Na1 Na2 . 4_645 161.96(8) ?
F2 Na1 Na2 4_655 4_645 104.65(5) ?
F11 Na1 Na2 . 4_645 37.76(7) ?
F14 Na1 Na2 4_645 4_645 33.72(5) ?
F13 Na1 Na2 4_655 4_645 99.04(6) ?
F3 Na1 Na2 . 4_655 92.60(6) ?
F10 Na1 Na2 2_665 4_655 113.13(6) ?
F12 Na1 Na2 . 4_655 35.19(6) ?
F2 Na1 Na2 4_655 4_655 84.07(6) ?
F11 Na1 Na2 . 4_655 167.70(6) ?
F14 Na1 Na2 4_645 4_655 101.22(6) ?
F13 Na1 Na2 4_655 4_655 35.79(5) ?
Na2 Na1 Na2 4_645 4_655 134.08(4) ?
F9 Na2 F7 . 4_654 173.15(9) ?
F9 Na2 F14 . . 90.65(9) ?
F7 Na2 F14 4_654 . 93.89(9) ?
F9 Na2 F13 . . 92.59(8) ?
F7 Na2 F13 4_654 . 81.07(9) ?
F14 Na2 F13 . . 153.53(11) ?
F9 Na2 F12 . 4_654 92.45(9) ?
F7 Na2 F12 4_654 4_654 87.76(9) ?
F14 Na2 F12 . 4_654 136.71(10) ?
F13 Na2 F12 . 4_654 69.39(8) ?
F9 Na2 F11 . 4_664 81.68(9) ?
F7 Na2 F11 4_654 4_664 104.81(9) ?
F14 Na2 F11 . 4_664 67.22(8) ?
F13 Na2 F11 . 4_664 139.22(10) ?
F12 Na2 F11 4_654 4_664 70.57(8) ?
F9 Na2 F4 . 2_664 104.30(9) ?
F7 Na2 F4 4_654 2_664 72.12(9) ?
F14 Na2 F4 . 2_664 74.23(8) ?
F13 Na2 F4 . 2_664 79.52(8) ?
F12 Na2 F4 4_654 2_664 145.28(9) ?
F11 Na2 F4 4_664 2_664 141.09(8) ?
F9 Na2 Na1 . 4_664 95.44(6) ?
F7 Na2 Na1 4_654 4_664 91.21(6) ?
F14 Na2 Na1 . 4_664 34.56(6) ?
F13 Na2 Na1 . 4_664 168.67(7) ?
F12 Na2 Na1 4_654 4_664 102.23(6) ?
F11 Na2 Na1 4_664 4_664 35.28(5) ?
F4 Na2 Na1 2_664 4_664 106.10(5) ?
F9 Na2 Na1 . 4_654 79.86(6) ?
F7 Na2 Na1 4_654 4_654 96.69(6) ?
F14 Na2 Na1 . 4_654 164.87(8) ?
F13 Na2 Na1 . 4_654 40.05(7) ?
F12 Na2 Na1 4_654 4_654 33.63(5) ?
F11 Na2 Na1 4_664 4_654 99.50(6) ?
F4 Na2 Na1 2_664 4_654 119.41(6) ?
Na1 Na2 Na1 4_664 4_654 134.08(4) ?
Na2 F13 Na1 . 4_654 104.17(10) ?
Ge1 F4 Na2 . 2_665 136.86(11) ?
Ge1 F3 Na1 . . 150.86(11) ?
Ge1 F2 Na1 . 4_654 131.60(11) ?
Na2 F14 Na1 . 4_664 111.73(10) ?
Ge1 F1 Ge2 . 1_545 146.75(14) ?
Ge1 F6 Ge2 . . 146.18(14) ?
Na1 F12 Na2 . 4_655 111.18(9) ?
Ge2 F9 Na2 . . 148.24(11) ?
Ge2 F7 Na2 . 4_655 142.90(14) ?
Ge2 F10 Na1 . 2_664 149.04(14) ?
Na1 F11 Na2 . 4_645 106.96(11) ?

loop_
_geom_bond_atom_site_label_1
_geom_bond_atom_site_label_2
_geom_bond_site_symmetry_2
_geom_bond_distance
_geom_bond_publ_flag
Ge2 F9 . 1.736(2) ?
Ge2 F10 . 1.745(2) ?
Ge2 F7 . 1.751(2) ?
Ge2 F8 . 1.765(2) ?
Ge2 F1 1_565 1.8923(15) ?
Ge2 F6 . 1.9020(16) ?
Ge1 F3 . 1.741(2) ?
Ge1 F5 . 1.750(2) ?
Ge1 F4 . 1.770(2) ?
Ge1 F2 . 1.7719(17) ?
Ge1 F6 . 1.8711(15) ?
Ge1 F1 . 1.8752(15) ?
Na1 F3 . 2.271(2) ?
Na1 F10 2_665 2.333(3) ?
Na1 F12 . 2.337(2) ?
Na1 F2 4_655 2.348(3) ?
Na1 F11 . 2.359(2) ?
Na1 F14 4_645 2.385(2) ?
Na1 F13 4_655 2.610(3) ?
Na1 Na2 4_645 3.9060(19) ?
Na1 Na2 4_655 3.9340(19) ?
Na2 F9 . 2.236(2) ?
Na2 F7 4_654 2.252(3) ?
Na2 F14 . 2.334(2) ?
Na2 F13 . 2.373(2) ?
Na2 F12 4_654 2.431(2) ?
Na2 F11 4_664 2.500(3) ?
Na2 F4 2_664 2.557(3) ?

loop_
_geom_torsion_atom_site_label_1
_geom_torsion_atom_site_label_2
_geom_torsion_atom_site_label_3
_geom_torsion_atom_site_label_4
_geom_torsion_site_symmetry_1
_geom_torsion_site_symmetry_2
_geom_torsion_site_symmetry_3
_geom_torsion_site_symmetry_4
_geom_torsion
_geom_torsion_publ_flag
F3 Ge1 F4 Na2 . . . 2_665 33.60(14) ?
F5 Ge1 F4 Na2 . . . 2_665 -146.17(14) ?
F6 Ge1 F4 Na2 . . . 2_665 -56.08(15) ?
F1 Ge1 F4 Na2 . . . 2_665 125.74(14) ?
F4 Ge1 F3 Na1 . . . . -153.3(2) ?
F2 Ge1 F3 Na1 . . . . 26.8(2) ?
F6 Ge1 F3 Na1 . . . . -63.4(2) ?
F1 Ge1 F3 Na1 . . . . 116.8(2) ?
F3 Ge1 F2 Na1 . . . 4_654 142.99(14) ?
F5 Ge1 F2 Na1 . . . 4_654 -37.24(13) ?
F6 Ge1 F2 Na1 . . . 4_654 -127.33(14) ?
F1 Ge1 F2 Na1 . . . 4_654 50.85(15) ?
F3 Ge1 F1 Ge2 . . . 1_545 35.6(2) ?
F5 Ge1 F1 Ge2 . . . 1_545 -145.1(2) ?
F4 Ge1 F1 Ge2 . . . 1_545 -55.1(2) ?
F2 Ge1 F1 Ge2 . . . 1_545 125.9(2) ?
F3 Ge1 F6 Ge2 . . . . 143.9(2) ?
F5 Ge1 F6 Ge2 . . . . -35.32(19) ?
F4 Ge1 F6 Ge2 . . . . -125.31(19) ?
F2 Ge1 F6 Ge2 . . . . 53.6(2) ?
F10 Ge2 F9 Na2 . . . . 131.1(2) ?
F7 Ge2 F9 Na2 . . . . -48.9(2) ?
F1 Ge2 F9 Na2 1_565 . . . 40.5(2) ?
F6 Ge2 F9 Na2 . . . . -139.0(2) ?
F9 Ge2 F7 Na2 . . . 4_655 -160.32(16) ?
F8 Ge2 F7 Na2 . . . 4_655 19.79(16) ?
F1 Ge2 F7 Na2 1_565 . . 4_655 109.66(17) ?
F6 Ge2 F7 Na2 . . . 4_655 -68.33(17) ?
F9 Ge2 F10 Na1 . . . 2_664 -13.35(18) ?
F8 Ge2 F10 Na1 . . . 2_664 166.55(18) ?
F1 Ge2 F10 Na1 1_565 . . 2_664 76.69(19) ?
F6 Ge2 F10 Na1 . . . 2_664 -105.33(19) ?
